data_7153556
loop_
_publ_author_name
'Zhang, Xiaofei'
'He, Qian'
'Xiang, Haoyue'
'Song, Shanshan'
'Miao, Zehong'
'Yang, Chunhao'

_publ_section_title
;
 Rapid access to \a-carbolines via a one-pot tandem reaction of
 \a,\b-unsaturated ketones with 2-nitrophenylacetonitrile and the
 anti-proliferative activities of the products.
;
_journal_issue 2
_journal_name_full 'Organic &amp; biomolecular chemistry'
_journal_page_first 355
_journal_page_last 361
_journal_paper_doi 10.1039/c3ob41921e
_journal_volume 12
_journal_year 2014
_chemical_formula_moiety 'C17 H11 Br N2 O'
_chemical_formula_sum 'C17 H11 Br N2 O'
_chemical_formula_weight 339.19
_chemical_name_common 3736-D4
_chemical_name_systematic
;
 ?
;
_space_group_IT_number 14
_symmetry_cell_setting monoclinic
_symmetry_space_group_name_Hall '-P 2ybc'
_symmetry_space_group_name_H-M 'P 1 21/c 1'
_atom_sites_solution_hydrogens geom
_atom_sites_solution_primary direct
_atom_sites_solution_secondary difmap
_audit_creation_method SHELXL-97
_cell_angle_alpha 90.00
_cell_angle_beta 108.490(2)
_cell_angle_gamma 90.00
_cell_formula_units_Z 4
_cell_length_a 14.5336(5)
_cell_length_b 6.3146(2)
_cell_length_c 15.7054(6)
_cell_measurement_reflns_used 3739
_cell_measurement_temperature 296(2)
_cell_measurement_theta_max 24.99
_cell_measurement_theta_min 1.64
_cell_volume 1366.94(8)
_computing_cell_refinement 'Bruker SAINT'
_computing_data_collection 'Bruker APEX2'
_computing_data_reduction 'Bruker SAINT'
_computing_molecular_graphics 'Bruker SHELXTL'
_computing_publication_material 'Bruker SHELXTL'
_computing_structure_refinement 'SHELXL-97 (Sheldrick, 2008)'
_computing_structure_solution 'SHELXS-97 (Sheldrick, 2008)'
_diffrn_ambient_temperature 296(2)
_diffrn_measured_fraction_theta_full 1.000
_diffrn_measured_fraction_theta_max 1.000
_diffrn_measurement_device_type 'Bruker APEX-II CCD'
_diffrn_radiation_monochromator graphite
_diffrn_radiation_source 'fine-focus sealed tube'
_diffrn_radiation_type MoK\a
_diffrn_radiation_wavelength 0.71073
_diffrn_reflns_av_R_equivalents 0.0394
_diffrn_reflns_av_sigmaI/netI 0.0430
_diffrn_reflns_limit_h_max 16
_diffrn_reflns_limit_h_min -17
_diffrn_reflns_limit_k_max 7
_diffrn_reflns_limit_k_min -7
_diffrn_reflns_limit_l_max 18
_diffrn_reflns_limit_l_min -16
_diffrn_reflns_number 9004
_diffrn_reflns_theta_full 25.00
_diffrn_reflns_theta_max 25.00
_diffrn_reflns_theta_min 2.66
_exptl_absorpt_coefficient_mu 3.006
_exptl_absorpt_correction_T_max 0.7456
_exptl_absorpt_correction_T_min 0.5270
_exptl_absorpt_correction_type multi-scan
_exptl_absorpt_process_details sadabs
_exptl_crystal_colour colorless
_exptl_crystal_density_diffrn 1.648
_exptl_crystal_density_method 'not measured'
_exptl_crystal_description column
_exptl_crystal_F_000 680
_exptl_crystal_size_max 0.55
_exptl_crystal_size_mid 0.50
_exptl_crystal_size_min 0.48
_refine_diff_density_max 0.216
_refine_diff_density_min -0.330
_refine_diff_density_rms 0.046
_refine_ls_abs_structure_details 'Flack H D (1983), Acta Cryst. A39, 876-881'
_refine_ls_extinction_coef 0.0000(6)
_refine_ls_extinction_expression Fc^*^=kFc[1+0.001xFc^2^\l^3^/sin(2\q)]^-1/4^
_refine_ls_extinction_method SHELXL
_refine_ls_goodness_of_fit_ref 1.021
_refine_ls_hydrogen_treatment mixed
_refine_ls_matrix_type full
_refine_ls_number_parameters 194
_refine_ls_number_reflns 2408
_refine_ls_number_restraints 0
_refine_ls_restrained_S_all 1.021
_refine_ls_R_factor_all 0.0546
_refine_ls_R_factor_gt 0.0328
_refine_ls_shift/su_max 1.892
_refine_ls_shift/su_mean 0.010
_refine_ls_structure_factor_coef Fsqd
_refine_ls_weighting_details 'calc w=1/[\s^2^(Fo^2^)+(0.0262P)^2^+0.6253P] where P=(Fo^2^+2Fc^2^)/3'
_refine_ls_weighting_scheme calc
_refine_ls_wR_factor_gt 0.0729
_refine_ls_wR_factor_ref 0.0809
_reflns_number_gt 1782
_reflns_number_total 2408
_reflns_threshold_expression >2sigma(I)
_cod_data_source_file c3ob41921e.txt
_cod_data_source_block added_by_encifer
_cod_original_sg_symbol_H-M P21/c
_cod_database_code 7153556

loop_
_symmetry_equiv_pos_as_xyz
'x, y, z'
'-x, y+1/2, -z+1/2'
'-x, -y, -z'
'x, -y-1/2, z-1/2'

loop_
_atom_site_label
_atom_site_type_symbol
_atom_site_fract_x
_atom_site_fract_y
_atom_site_fract_z
_atom_site_U_iso_or_equiv
_atom_site_adp_type
_atom_site_occupancy
_atom_site_symmetry_multiplicity
_atom_site_calc_flag
_atom_site_refinement_flags
Br1 Br 0.47279(2) 1.19738(7) 1.11707(3) 0.0836(2) Uani 1 1 d .
O1 O 0.13949(14) 0.5882(3) 1.04461(13) 0.0507(5) Uani 1 1 d .
H9 H 0.091(2) 0.640(5) 1.003(2) 0.076 Uiso 1 1 d .
N1 N -0.12585(14) 0.7459(3) 0.83469(14) 0.0413(5) Uani 1 1 d .
H8 H -0.1296 0.6222 0.8563 0.050 Uiso 1 1 calc R
N2 N 0.03373(14) 0.8387(3) 0.92862(13) 0.0364(5) Uani 1 1 d .
C1 C -0.3403(2) 0.8882(6) 0.64078(19) 0.0589(8) Uani 1 1 d .
H1 H -0.3999 0.8386 0.6040 0.071 Uiso 1 1 calc R
C2 C -0.2858(2) 0.7625(5) 0.71051(19) 0.0515(7) Uani 1 1 d .
H7 H -0.3077 0.6300 0.7214 0.062 Uiso 1 1 calc R
C3 C -0.19717(18) 0.8420(4) 0.76367(17) 0.0397(6) Uani 1 1 d .
C4 C -0.04924(17) 0.8821(4) 0.86392(16) 0.0343(6) Uani 1 1 d .
C5 C 0.10381(17) 0.9890(4) 0.94659(16) 0.0356(6) Uani 1 1 d .
C6 C 0.19721(17) 0.9314(4) 1.01453(16) 0.0368(6) Uani 1 1 d .
C7 C 0.27714(18) 1.0679(5) 1.03450(18) 0.0471(7) Uani 1 1 d .
H11 H 0.2704 1.2005 1.0074 0.057 Uiso 1 1 calc R
C8 C 0.3652(2) 1.0091(5) 1.09345(19) 0.0522(8) Uani 1 1 d .
C9 C 0.3785(2) 0.8147(5) 1.1348(2) 0.0578(8) Uani 1 1 d .
H2 H 0.4388 0.7764 1.1742 0.069 Uiso 1 1 calc R
C10 C -0.3085(2) 1.0866(6) 0.62403(19) 0.0579(8) Uani 1 1 d .
H6 H -0.3465 1.1663 0.5759 0.069 Uiso 1 1 calc R
C11 C -0.2215(2) 1.1664(5) 0.67771(18) 0.0500(7) Uani 1 1 d .
H5 H -0.2010 1.3003 0.6668 0.060 Uiso 1 1 calc R
C12 C -0.16432(17) 1.0436(4) 0.74893(17) 0.0396(6) Uani 1 1 d .
C13 C -0.06921(17) 1.0710(4) 0.81377(16) 0.0362(6) Uani 1 1 d .
C14 C 0.0021(2) 1.2240(4) 0.83479(18) 0.0427(6) Uani 1 1 d .
H4 H -0.0080 1.3532 0.8048 0.051 Uiso 1 1 calc R
C15 C 0.08885(19) 1.1828(4) 0.90093(17) 0.0411(6) Uani 1 1 d .
H3 H 0.1377 1.2845 0.9153 0.049 Uiso 1 1 calc R
C16 C 0.21119(18) 0.7343(4) 1.05818(17) 0.0399(6) Uani 1 1 d .
C17 C 0.3018(2) 0.6787(5) 1.11708(19) 0.0549(8) Uani 1 1 d .
H10 H 0.3101 0.5468 1.1448 0.066 Uiso 1 1 calc R

loop_
_atom_site_aniso_label
_atom_site_aniso_U_11
_atom_site_aniso_U_22
_atom_site_aniso_U_33
_atom_site_aniso_U_23
_atom_site_aniso_U_13
_atom_site_aniso_U_12
Br1 0.0523(2) 0.0958(3) 0.0862(3) 0.0056(2) -0.00159(18) -0.02958(18)
O1 0.0488(11) 0.0421(11) 0.0538(12) 0.0145(10) 0.0058(9) -0.0042(9)
N1 0.0398(12) 0.0353(12) 0.0439(13) 0.0069(10) 0.0061(10) -0.0033(9)
N2 0.0388(11) 0.0340(12) 0.0362(12) 0.0035(10) 0.0119(9) -0.0019(9)
C1 0.0412(16) 0.088(2) 0.0439(18) 0.0003(17) 0.0079(13) 0.0081(16)
C2 0.0437(15) 0.0610(19) 0.0474(17) 0.0022(15) 0.0112(13) 0.0003(14)
C3 0.0384(14) 0.0467(16) 0.0345(14) 0.0039(12) 0.0120(11) 0.0054(12)
C4 0.0387(13) 0.0330(14) 0.0319(13) 0.0024(11) 0.0122(11) 0.0015(11)
C5 0.0398(13) 0.0366(15) 0.0331(14) -0.0021(12) 0.0153(11) -0.0023(11)
C6 0.0401(13) 0.0382(15) 0.0340(14) -0.0034(12) 0.0143(11) -0.0028(12)
C7 0.0480(16) 0.0462(17) 0.0453(16) 0.0010(14) 0.0123(13) -0.0091(13)
C8 0.0453(16) 0.063(2) 0.0443(16) -0.0042(15) 0.0081(13) -0.0143(14)
C9 0.0408(15) 0.079(2) 0.0473(17) 0.0092(17) 0.0045(13) 0.0003(15)
C10 0.0470(17) 0.080(2) 0.0456(17) 0.0186(17) 0.0134(14) 0.0202(16)
C11 0.0514(17) 0.0562(19) 0.0466(17) 0.0164(15) 0.0213(14) 0.0163(14)
C12 0.0418(14) 0.0430(16) 0.0372(14) 0.0049(13) 0.0171(12) 0.0088(12)
C13 0.0437(14) 0.0352(15) 0.0332(14) 0.0055(12) 0.0174(11) 0.0056(12)
C14 0.0534(16) 0.0314(14) 0.0478(16) 0.0099(12) 0.0226(13) 0.0054(12)
C15 0.0461(15) 0.0332(15) 0.0457(16) -0.0004(13) 0.0171(12) -0.0061(12)
C16 0.0436(14) 0.0401(16) 0.0354(14) 0.0000(12) 0.0117(11) -0.0032(12)
C17 0.0517(17) 0.060(2) 0.0477(17) 0.0144(15) 0.0081(14) 0.0035(14)

loop_
_atom_type_symbol
_atom_type_description
_atom_type_scat_dispersion_real
_atom_type_scat_dispersion_imag
_atom_type_scat_source
C C 0.0033 0.0016 'International Tables Vol C Tables 4.2.6.8 and 6.1.1.4'
H H 0.0000 0.0000 'International Tables Vol C Tables 4.2.6.8 and 6.1.1.4'
N N 0.0061 0.0033 'International Tables Vol C Tables 4.2.6.8 and 6.1.1.4'
O O 0.0106 0.0060 'International Tables Vol C Tables 4.2.6.8 and 6.1.1.4'
Br Br -0.2901 2.4595 'International Tables Vol C Tables 4.2.6.8 and 6.1.1.4'

loop_
_geom_angle_atom_site_label_1
_geom_angle_atom_site_label_2
_geom_angle_atom_site_label_3
_geom_angle
C16 O1 H9 105(2)
C4 N1 C3 108.3(2)
C4 N1 H8 125.8
C3 N1 H8 125.8
C4 N2 C5 116.9(2)
C2 C1 C10 121.8(3)
C2 C1 H1 119.1
C10 C1 H1 119.1
C1 C2 C3 117.3(3)
C1 C2 H7 121.4
C3 C2 H7 121.4
C2 C3 N1 129.4(2)
C2 C3 C12 121.9(2)
N1 C3 C12 108.7(2)
N2 C4 N1 124.7(2)
N2 C4 C13 125.1(2)
N1 C4 C13 110.1(2)
N2 C5 C15 121.4(2)
N2 C5 C6 115.8(2)
C15 C5 C6 122.8(2)
C7 C6 C16 117.1(2)
C7 C6 C5 121.1(2)
C16 C6 C5 121.8(2)
C8 C7 C6 121.0(3)
C8 C7 H11 119.5
C6 C7 H11 119.5
C7 C8 C9 121.5(3)
C7 C8 Br1 119.7(2)
C9 C8 Br1 118.9(2)
C17 C9 C8 118.9(3)
C17 C9 H2 120.6
C8 C9 H2 120.6
C11 C10 C1 120.7(3)
C11 C10 H6 119.6
C1 C10 H6 119.6
C10 C11 C12 119.1(3)
C10 C11 H5 120.5
C12 C11 H5 120.5
C11 C12 C3 119.2(2)
C11 C12 C13 133.8(3)
C3 C12 C13 107.0(2)
C14 C13 C4 117.0(2)
C14 C13 C12 137.0(2)
C4 C13 C12 105.9(2)
C13 C14 C15 119.1(2)
C13 C14 H4 120.5
C15 C14 H4 120.5
C14 C15 C5 120.4(2)
C14 C15 H3 119.8
C5 C15 H3 119.8
O1 C16 C17 116.7(2)
O1 C16 C6 122.7(2)
C17 C16 C6 120.5(2)
C9 C17 C16 121.1(3)
C9 C17 H10 119.5
C16 C17 H10 119.5

loop_
_geom_bond_atom_site_label_1
_geom_bond_atom_site_label_2
_geom_bond_distance
Br1 C8 1.904(3)
O1 C16 1.357(3)
O1 H9 0.85(3)
N1 C4 1.366(3)
N1 C3 1.398(3)
N1 H8 0.8600
N2 C4 1.336(3)
N2 C5 1.355(3)
C1 C2 1.380(4)
C1 C10 1.389(5)
C1 H1 0.9300
C2 C3 1.388(4)
C2 H7 0.9300
C3 C12 1.404(4)
C4 C13 1.408(3)
C5 C15 1.400(3)
C5 C6 1.481(3)
C6 C7 1.400(4)
C6 C16 1.404(4)
C7 C8 1.372(4)
C7 H11 0.9300
C8 C9 1.373(4)
C9 C17 1.365(4)
C9 H2 0.9300
C10 C11 1.373(4)
C10 H6 0.9300
C11 C12 1.398(4)
C11 H5 0.9300
C12 C13 1.444(3)
C13 C14 1.379(4)
C14 C15 1.380(4)
C14 H4 0.9300
C15 H3 0.9300
C16 C17 1.393(4)
C17 H10 0.9300

loop_
_geom_torsion_atom_site_label_1
_geom_torsion_atom_site_label_2
_geom_torsion_atom_site_label_3
_geom_torsion_atom_site_label_4
_geom_torsion
C10 C1 C2 C3 -0.2(4)
C1 C2 C3 N1 -176.2(3)
C1 C2 C3 C12 1.3(4)
C4 N1 C3 C2 177.3(3)
C4 N1 C3 C12 -0.5(3)
C5 N2 C4 N1 177.3(2)
C5 N2 C4 C13 -0.3(4)
C3 N1 C4 N2 -177.0(2)
C3 N1 C4 C13 0.9(3)
C4 N2 C5 C15 1.6(3)
C4 N2 C5 C6 -176.3(2)
N2 C5 C6 C7 175.8(2)
C15 C5 C6 C7 -2.1(4)
N2 C5 C6 C16 -0.9(3)
C15 C5 C6 C16 -178.7(2)
C16 C6 C7 C8 0.7(4)
C5 C6 C7 C8 -176.0(3)
C6 C7 C8 C9 0.2(4)
C6 C7 C8 Br1 178.8(2)
C7 C8 C9 C17 -0.6(5)
Br1 C8 C9 C17 -179.2(2)
C2 C1 C10 C11 -1.0(5)
C1 C10 C11 C12 1.0(4)
C10 C11 C12 C3 0.0(4)
C10 C11 C12 C13 175.8(3)
C2 C3 C12 C11 -1.2(4)
N1 C3 C12 C11 176.7(2)
C2 C3 C12 C13 -178.0(2)
N1 C3 C12 C13 -0.1(3)
N2 C4 C13 C14 -1.4(4)
N1 C4 C13 C14 -179.3(2)
N2 C4 C13 C12 176.9(2)
N1 C4 C13 C12 -0.9(3)
C11 C12 C13 C14 2.3(5)
C3 C12 C13 C14 178.4(3)
C11 C12 C13 C4 -175.6(3)
C3 C12 C13 C4 0.6(3)
C4 C13 C14 C15 1.7(4)
C12 C13 C14 C15 -175.9(3)
C13 C14 C15 C5 -0.6(4)
N2 C5 C15 C14 -1.2(4)
C6 C5 C15 C14 176.5(2)
C7 C6 C16 O1 180.0(2)
C5 C6 C16 O1 -3.3(4)
C7 C6 C16 C17 -1.3(4)
C5 C6 C16 C17 175.5(3)
C8 C9 C17 C16 0.0(5)
O1 C16 C17 C9 179.8(3)
C6 C16 C17 C9 0.9(4)
